data_9004724
loop_
_publ_author_name
'Piilonen, P. C.'
'McDonald, A. M.'
'Lalonde, A. E.'

_publ_section_title
;
 Insights into astrophyllite-group minerals II: Crystal chemistry
 Sample: MSH20
;
_journal_name_full 'The Canadian Mineralogist'
_journal_page_first 27
_journal_page_last 54
_journal_paper_doi 10.2113/gscanmin.41.1.27
_journal_volume 41
_journal_year 2003
_chemical_compound_source 'nepheline syenite pegmatite at Mont Saint-Hilaire, Quebec, Canada'
_chemical_formula_sum 'Ca0.205 F0.5 H8 K1.82 Mg0.152 Mn5.73 Na0.729 O30 Si8 Ti2 Zn0.348'
_chemical_name_mineral Kupletskite
_space_group_IT_number 2
_symmetry_space_group_name_Hall '-P 1'
_symmetry_space_group_name_H-M 'P -1'
_cell_angle_alpha 113.049
_cell_angle_beta 94.832
_cell_angle_gamma 103.077
_cell_formula_units_Z 1
_cell_length_a 5.3879
_cell_length_b 11.9263
_cell_length_c 11.7136
_cell_volume 661.982
_database_code_amcsd 0005817
_exptl_crystal_density_diffrn 3.149
_cod_original_formula_sum 'Mn5.73 Na.729 Zn.348 Mg.152 Ti2 Si8 K1.82 Ca.205 O30 F.5 H8'
_cod_database_code 9004724

loop_
_space_group_symop_operation_xyz
x,y,z
-x,-y,-z

loop_
_atom_site_aniso_label
_atom_site_aniso_U_11
_atom_site_aniso_U_22
_atom_site_aniso_U_33
_atom_site_aniso_U_12
_atom_site_aniso_U_13
_atom_site_aniso_U_23
Mn(1) 0.00870 0.00990 0.01290 0.00260 0.00290 0.00560
Na(1) 0.00870 0.00990 0.01290 0.00260 0.00290 0.00560
Mn(2) 0.00900 0.01110 0.01430 0.00330 0.00410 0.00650
Mn(3) 0.00950 0.01090 0.01500 0.00390 0.00450 0.00710
Zn(4) 0.00880 0.01000 0.01290 0.00230 0.00200 0.00500
Mg(4) 0.00880 0.01000 0.01290 0.00230 0.00200 0.00500
Ti 0.00570 0.00860 0.00860 0.00210 0.00180 0.00410
Si(1) 0.00870 0.00890 0.00920 0.00240 0.00170 0.00400
Si(2) 0.01000 0.00860 0.01160 0.00210 0.00190 0.00490
Si(3) 0.01040 0.00930 0.01170 0.00260 0.00240 0.00570
Si(4) 0.00900 0.00850 0.00910 0.00260 0.00200 0.00440
K 0.05170 0.04340 0.02470 0.01020 0.00470 0.01130
Na1 0.05170 0.04340 0.02470 0.01020 0.00470 0.01130
Na2 0.01760 0.01190 0.00840 0.00340 0.00170 0.00420
Ca 0.01760 0.01190 0.00840 0.00340 0.00170 0.00420
O(1) 0.01150 0.01290 0.00940 0.00340 0.00110 0.00380
O(2) 0.01210 0.01300 0.01100 0.00290 0.00210 0.00440
O(3) 0.01080 0.01140 0.01320 0.00260 0.00300 0.00540
O-H(4) 0.01360 0.01340 0.01350 0.00330 0.00190 0.00540
O-H(5) 0.01410 0.01420 0.01450 0.00440 0.00250 0.00560
O(6) 0.01130 0.01010 0.01090 0.00230 0.00190 0.00410
O(7) 0.01030 0.01160 0.00980 0.00340 0.00310 0.00360
O(8) 0.01270 0.02370 0.01730 -0.00190 0.00390 0.00860
O(9) 0.01740 0.02630 0.01540 -0.00660 0.00800 0.00380
O(10) 0.02130 0.02160 0.01480 0.01280 0.00270 0.00560
O(11) 0.03300 0.03100 0.01620 0.02520 0.00960 0.01110
O(12) 0.02730 0.02360 0.01470 0.01790 -0.00290 0.00200
O(13) 0.03200 0.01040 0.01470 0.00330 0.00360 0.00620
O(14) 0.03350 0.01140 0.01750 0.00330 0.00470 0.00800
O(15) 0.01360 0.03290 0.01490 -0.00910 -0.00070 0.01070
F(16) 0.01670 0.01660 0.00820 0.00330 0.00050 0.00480

loop_
_atom_site_label
_atom_site_fract_x
_atom_site_fract_y
_atom_site_fract_z
_atom_site_occupancy
_atom_site_U_iso_or_equiv
Mn(1) 0.84993 0.20629 0.47899 0.87300 0.01020
Na(1) 0.84993 0.20629 0.47899 0.12700 0.01020
Mn(2) 0.27976 0.06671 0.48719 0.99900 0.01090
Mn(3) 0.42275 0.35210 0.48419 0.99200 0.01100
Zn(4) 0.00000 0.50000 0.50000 0.34800 0.01060
Mg(4) 0.00000 0.50000 0.50000 0.15200 0.01060
Ti 0.07958 0.08624 0.19722 1.00000 0.00740
Si(1) 0.67860 0.27147 0.23011 1.00000 0.00890
Si(2) 0.81170 0.54570 0.25240 1.00000 0.01000
Si(3) 0.37710 0.67495 0.25508 1.00000 0.01000
Si(4) 0.50760 0.93128 0.23425 1.00000 0.00860
K 0.13380 0.26480 0.99570 0.91000 0.04170
Na1 0.13380 0.26480 0.99570 0.09000 0.04170
Na2 0.50000 0.00000 0.00000 0.29500 0.01290
Ca 0.50000 0.00000 0.00000 0.20500 0.01290
O(1) 0.72890 0.31890 0.38220 1.00000 0.01170
O(2) 0.14680 0.15920 0.36690 1.00000 0.01240
O(3) 0.12940 0.39370 0.59530 1.00000 0.01180
O-H(4) 0.29430 0.46290 0.39840 1.00000 0.01370
O-H(5) 0.99130 0.11880 0.59470 1.00000 0.01440
O(6) 0.55830 0.25800 0.59200 1.00000 0.01100
O(7) 0.57520 0.01380 0.38670 1.00000 0.01080
O(8) 0.07100 0.59210 0.19990 1.00000 0.01910
O(9) 0.24690 0.04130 0.83000 1.00000 0.02330
O(10) 0.43260 0.41590 0.80040 1.00000 0.01880
O(11) 0.12760 0.80890 0.83260 1.00000 0.02310
O(12) 0.26240 0.95640 0.17000 1.00000 0.02240
O(13) 0.26590 0.60780 0.80800 1.00000 0.01930
O(14) 0.57040 0.22140 0.80340 1.00000 0.02070
O(15) 0.38250 0.19060 0.16670 1.00000 0.02330
F(16) 0.00000 0.00000 0.00000 0.50000 0.01430
H(1) 0.25000 0.42200 0.30600 1.00000 0.08260
H(2) 1.05900 0.15400 0.68600 1.00000 0.02520

loop_
_cod_changelog_entry_id
_cod_changelog_entry_author
_cod_changelog_entry_date
_cod_changelog_entry_text
1
;cod-tools version 3.10.1
Id: cif_fix_AMCSD_aniso_labels 10200 2024-08-01 14:09:44Z saulius
;
2024-08-02T12:20:46+03:00
;Changed the following '_atom_site_aniso_label' values:
'OH(4)' -> 'O-H(4)'
'OH(5)' -> 'O-H(5)'
;
2
;cod-tools version 3.10.1
Id: cif_fix_AMCSD_atom_labels 10224 2024-08-07 11:09:31Z saulius
;
2024-08-07T19:39:14+03:00
;Changed the following '_atom_site_label' values:
the first duplicated label 'Na'  converted to 'Na1'
duplicated label 'Na' at index 13 converted to 'Na2'
;

loop_
_cod_related_entry_id
_cod_related_entry_database
_cod_related_entry_code
1 AMCSD 0005817
